data_4022211
loop_
_publ_author_name
'David M. Casper'
'Jennifer R. Blackburn'
'Christopher D. Maroules'
'Tana Brady'
'Joel M. Esken'
'Gregory M. Ferrence'
'Jean M. Standard'
'Shawn R. Hitchcock'

_publ_contact_author 'Ferrence, Gregory M.'
_publ_contact_author_email gferren@ilstu.edu
_publ_section_title
;
 Conformational Studies of N~3~-Substituted [1,3,4]-Oxadiazinan-2-ones
;
_journal_name_full 'Journal of Organic Chemistry'
_journal_page_first 8871
_journal_page_last 8876
_journal_paper_doi 10.1021/jo020322g
_journal_volume 67
_journal_year 2002
_chemical_compound_source 'Hitchcock Laboratory'
_chemical_formula_moiety 'C14 H18 N2 O3'
_chemical_formula_sum 'C14 H18 N2 O3'
_chemical_formula_weight 262.3
_chemical_name_systematic
;
(5S,6R)-4,5-dimethyl-6-phenyl-3-propionyl-2H-1,3,4-oxadiazin-2-one
;
_space_group_IT_number 19
_symmetry_cell_setting orthorhombic
_symmetry_Int_Tables_number 19
_symmetry_space_group_name_Hall 'P 2ac 2ab'
_symmetry_space_group_name_H-M 'P 21 21 21'
_atom_sites_solution_hydrogens geom
_atom_sites_solution_primary direct
_atom_sites_solution_secondary difmap
_audit_creation_date 2002-03-11T16:12:47-00:00
_audit_creation_method 'WinGX routine CIF_UPDATE'
_cell_angle_alpha 90
_cell_angle_beta 90
_cell_angle_gamma 90
_cell_formula_units_Z 4
_cell_length_a 6.2571(3)
_cell_length_b 12.9524(11)
_cell_length_c 16.9737(14)
_cell_measurement_reflns_used 25
_cell_measurement_temperature 293(2)
_cell_measurement_theta_max 13.3325
_cell_measurement_theta_min 9.9145
_cell_measurement_wavelength 0.71073
_cell_volume 1375.62(18)
_computing_cell_refinement 'CAD4 Express (Enraf Nonius, 1994)'
_computing_data_collection 'CAD4 Express (Enraf Nonius, 1994)'
_computing_data_reduction 'XCAD4 (Harms & Wocadlo, 1995)'
_computing_molecular_graphics 'Ortep-3 for Windows (Farrugia, 1997)'
_computing_publication_material 'WinGX publication routines (Farrugia, 1999)'
_computing_structure_refinement 'SHELXL-97 (Sheldrick, 1997)'
_computing_structure_solution 'SIR-92 (Altomare, 1993)'
_diffrn_ambient_temperature 293(2)
_diffrn_detector 'scintillation LiI'
_diffrn_detector_dtime 1.195
_diffrn_measured_fraction_theta_full 0.997
_diffrn_measured_fraction_theta_max 0.997
_diffrn_measurement_device '\k-geometry diffractometer'
_diffrn_measurement_device_type 'Enraf Nonius CAD4'
_diffrn_measurement_method 'non-profiled omega/2theta scans'
_diffrn_orient_matrix_type
;
  x-axis points to radiation source
  the matrix is specified in reciprocal space
;
_diffrn_orient_matrix_UB_11 -0.57369E-1
_diffrn_orient_matrix_UB_12 0.71453E-1
_diffrn_orient_matrix_UB_13 -0.8705E-2
_diffrn_orient_matrix_UB_21 0.147859
_diffrn_orient_matrix_UB_22 0.02901
_diffrn_orient_matrix_UB_23 0.6303E-2
_diffrn_orient_matrix_UB_31 0.24501E-1
_diffrn_orient_matrix_UB_32 -0.7641E-2
_diffrn_orient_matrix_UB_33 -0.58251E-1
_diffrn_radiation_monochromator graphite
_diffrn_radiation_probe x-ray
_diffrn_radiation_type MoK\a
_diffrn_radiation_wavelength 0.71073
_diffrn_reflns_av_R_equivalents 0.0132
_diffrn_reflns_av_unetI/netI 0.0146
_diffrn_reflns_limit_h_max 7
_diffrn_reflns_limit_h_min 0
_diffrn_reflns_limit_k_max 15
_diffrn_reflns_limit_k_min 0
_diffrn_reflns_limit_l_max 20
_diffrn_reflns_limit_l_min -20
_diffrn_reflns_number 3016
_diffrn_reflns_theta_full 25.87
_diffrn_reflns_theta_max 25.87
_diffrn_reflns_theta_min 1.98
_diffrn_source 'Enraf Nonius FR590'
_diffrn_standards_decay_% 1
_diffrn_standards_interval_time 120
_diffrn_standards_number 3
_exptl_absorpt_coefficient_mu 0.09
_exptl_absorpt_correction_T_max 0.9498
_exptl_absorpt_correction_T_min 0.8862
_exptl_absorpt_correction_type psi-scan
_exptl_absorpt_process_details
;
North A.C.T., Phillips D.C. & Mathews F.S. (1968) Acta. Cryst. A24, 351
        Number of psi-scan sets used was   9
        Theta correction was applied.
        Averaged transmission function was used.
        No Fourier smoothing was applied.
;
_exptl_crystal_colour colorless
_exptl_crystal_density_diffrn 1.267
_exptl_crystal_density_method 'not measured'
_exptl_crystal_description block
_exptl_crystal_F_000 560
_exptl_crystal_size_max 1.5
_exptl_crystal_size_mid 0.71
_exptl_crystal_size_min 0.32
_refine_diff_density_max 0.1
_refine_diff_density_min -0.178
_refine_diff_density_rms 0.038
_refine_ls_extinction_method none
_refine_ls_goodness_of_fit_ref 1.033
_refine_ls_hydrogen_treatment mixed
_refine_ls_matrix_type full
_refine_ls_number_parameters 172
_refine_ls_number_reflns 2655
_refine_ls_number_restraints 0
_refine_ls_restrained_S_all 1.033
_refine_ls_R_factor_all 0.0393
_refine_ls_R_factor_gt 0.0318
_refine_ls_shift/su_max 0
_refine_ls_shift/su_mean 0
_refine_ls_structure_factor_coef Fsqd
_refine_ls_weighting_details 'calc w=1/[\s^2^(Fo^2^)+(0.0530P)^2^+0.1093P] where P=(Fo^2^+2Fc^2^)/3'
_refine_ls_weighting_scheme calc
_refine_ls_wR_factor_gt 0.0841
_refine_ls_wR_factor_ref 0.0883
_reflns_number_gt 2404
_reflns_number_total 2655
_reflns_threshold_expression >2sigma(I)
_cod_data_source_file jo020322g_s1.cif
_cod_data_source_block gf0009
_cod_database_code 4022211

loop_
_symmetry_equiv_pos_as_xyz
'x, y, z'
'-x+1/2, -y, z+1/2'
'x+1/2, -y+1/2, -z'
'-x, y+1/2, -z+1/2'

loop_
_atom_site_label
_atom_site_type_symbol
_atom_site_fract_x
_atom_site_fract_y
_atom_site_fract_z
_atom_site_U_iso_or_equiv
_atom_site_adp_type
_atom_site_occupancy
_atom_site_symmetry_multiplicity
_atom_site_calc_flag
_atom_site_refinement_flags
O1 O 1.08920(19) 0.76150(8) 0.32130(6) 0.0543(3) Uani 1 1 d .
C2 C 1.0951(2) 0.74591(10) 0.40043(8) 0.0427(3) Uani 1 1 d .
N3 N 1.10621(18) 0.83464(8) 0.44710(7) 0.0399(2) Uani 1 1 d .
N4 N 1.11546(19) 0.93450(8) 0.41206(7) 0.0417(3) Uani 1 1 d .
C5 C 0.9651(2) 0.93659(11) 0.34550(8) 0.0439(3) Uani 1 1 d .
H5 H 0.8255 0.9134 0.3648 0.053 Uiso 1 1 calc R
C6 C 1.0400(2) 0.86034(11) 0.28311(8) 0.0473(3) Uani 1 1 d .
H6 H 1.1721 0.8872 0.2598 0.057 Uiso 1 1 calc R
C7 C 0.8847(3) 0.83865(11) 0.21722(8) 0.0483(3) Uani 1 1 d .
C8 C 0.6897(3) 0.79175(12) 0.23226(10) 0.0549(4) Uani 1 1 d .
H8 H 0.6526 0.7742 0.2836 0.066 Uiso 1 1 calc R
C9 C 0.5503(4) 0.77094(14) 0.17102(12) 0.0723(5) Uani 1 1 d .
H9 H 0.4205 0.7386 0.1813 0.087 Uiso 1 1 calc R
C10 C 0.6031(5) 0.79811(16) 0.09460(12) 0.0829(7) Uani 1 1 d .
H10 H 0.5092 0.7839 0.0535 0.099 Uiso 1 1 calc R
C11 C 0.7951(4) 0.84624(18) 0.07961(11) 0.0807(6) Uani 1 1 d .
H11 H 0.8296 0.8657 0.0284 0.097 Uiso 1 1 calc R
C12 C 0.9367(3) 0.86582(14) 0.14029(9) 0.0654(5) Uani 1 1 d .
H12 H 1.0672 0.8973 0.1296 0.078 Uiso 1 1 calc R
C13 C 0.9387(3) 1.04600(11) 0.31340(10) 0.0627(4) Uani 1 1 d .
H13A H 0.8904 1.0908 0.3548 0.075 Uiso 1 1 calc R
H13B H 0.8356 1.0457 0.2715 0.075 Uiso 1 1 calc R
H13C H 1.0734 1.0703 0.2937 0.075 Uiso 1 1 calc R
C14 C 1.3393(3) 0.96248(13) 0.39445(11) 0.0565(4) Uani 1 1 d .
H14A H 1.4224 0.9592 0.4419 0.068 Uiso 1 1 calc R
H14B H 1.3443 1.0313 0.3736 0.068 Uiso 1 1 calc R
H14C H 1.3965 0.9151 0.3564 0.068 Uiso 1 1 calc R
C15 C 1.0926(2) 0.83249(10) 0.53059(8) 0.0401(3) Uani 1 1 d .
O16 O 1.09892(18) 0.75294(7) 0.56719(6) 0.0518(3) Uani 1 1 d .
C17 C 1.0686(3) 0.93733(11) 0.56839(9) 0.0511(4) Uani 1 1 d .
H17A H 1.1893 0.9801 0.5536 0.061 Uiso 1 1 calc R
H17B H 0.94 0.97 0.5484 0.061 Uiso 1 1 calc R
C18 C 1.0559(3) 0.93197(13) 0.65717(9) 0.0617(4) Uani 1 1 d .
H18A H 1.0392 1.0003 0.6781 0.074 Uiso 1 1 calc R
H18B H 1.1848 0.9018 0.6775 0.074 Uiso 1 1 calc R
H18C H 0.9357 0.8903 0.6723 0.074 Uiso 1 1 calc R
O19 O 1.09074(19) 0.65942(7) 0.42488(6) 0.0543(3) Uani 1 1 d .

loop_
_atom_site_aniso_label
_atom_site_aniso_U_11
_atom_site_aniso_U_22
_atom_site_aniso_U_33
_atom_site_aniso_U_23
_atom_site_aniso_U_13
_atom_site_aniso_U_12
O1 0.0664(7) 0.0449(5) 0.0516(5) -0.0045(4) -0.0031(5) 0.0159(5)
C2 0.0365(6) 0.0383(7) 0.0532(8) -0.0016(6) -0.0003(6) 0.0054(6)
N3 0.0392(5) 0.0315(5) 0.0490(6) 0.0040(4) -0.0009(5) 0.0000(5)
N4 0.0419(6) 0.0324(5) 0.0509(6) 0.0060(5) -0.0008(5) -0.0016(5)
C5 0.0439(7) 0.0399(7) 0.0480(7) 0.0039(6) -0.0016(6) 0.0026(6)
C6 0.0477(7) 0.0461(7) 0.0480(7) 0.0033(6) 0.0039(6) 0.0031(6)
C7 0.0589(8) 0.0403(7) 0.0457(7) 0.0003(6) 0.0020(7) 0.0070(7)
C8 0.0643(9) 0.0424(7) 0.0579(9) 0.0002(7) -0.0040(8) -0.0025(7)
C9 0.0764(12) 0.0508(9) 0.0897(13) -0.0097(9) -0.0205(11) -0.0019(8)
C10 0.1139(18) 0.0635(11) 0.0714(12) -0.0222(9) -0.0367(13) 0.0159(12)
C11 0.1163(18) 0.0802(13) 0.0457(9) -0.0029(9) -0.0032(11) 0.0220(14)
C12 0.0780(12) 0.0686(10) 0.0496(8) 0.0013(8) 0.0091(9) 0.0066(10)
C13 0.0808(12) 0.0440(8) 0.0633(9) 0.0089(7) -0.0082(9) 0.0083(8)
C14 0.0473(8) 0.0510(9) 0.0712(10) 0.0105(8) -0.0009(7) -0.0113(6)
C15 0.0333(6) 0.0388(6) 0.0481(7) 0.0039(5) -0.0037(6) -0.0023(6)
O16 0.0602(6) 0.0414(5) 0.0539(6) 0.0083(4) -0.0041(5) -0.0008(5)
C17 0.0607(9) 0.0402(7) 0.0524(8) -0.0002(6) -0.0017(7) -0.0012(7)
C18 0.0809(12) 0.0502(8) 0.0541(9) -0.0056(7) -0.0043(8) -0.0037(9)
O19 0.0608(6) 0.0344(5) 0.0678(6) 0.0005(4) -0.0008(6) 0.0039(5)

loop_
_atom_type_symbol
_atom_type_description
_atom_type_scat_dispersion_real
_atom_type_scat_dispersion_imag
_atom_type_scat_source
C C 0.0033 0.0016 'International Tables Vol C Tables 4.2.6.8 and 6.1.1.4'
H H 0 0 'International Tables Vol C Tables 4.2.6.8 and 6.1.1.4'
N N 0.0061 0.0033 'International Tables Vol C Tables 4.2.6.8 and 6.1.1.4'
O O 0.0106 0.006 'International Tables Vol C Tables 4.2.6.8 and 6.1.1.4'

loop_
_geom_angle_atom_site_label_1
_geom_angle_atom_site_label_2
_geom_angle_atom_site_label_3
_geom_angle
C2 O1 C6 124.89(10)
O19 C2 O1 118.81(12)
O19 C2 N3 125.12(13)
O1 C2 N3 116.07(11)
C2 N3 C15 123.14(10)
C2 N3 N4 120.79(11)
C15 N3 N4 115.91(10)
N3 N4 C5 108.15(10)
N3 N4 C14 110.22(11)
C5 N4 C14 116.53(12)
N4 C5 C6 109.00(11)
N4 C5 C13 111.12(12)
C6 C5 C13 112.78(13)
N4 C5 H5 107.9
C6 C5 H5 107.9
C13 C5 H5 107.9
O1 C6 C7 107.47(12)
O1 C6 C5 108.87(11)
C7 C6 C5 116.01(12)
O1 C6 H6 108.1
C7 C6 H6 108.1
C5 C6 H6 108.1
C8 C7 C12 119.31(16)
C8 C7 C6 120.79(13)
C12 C7 C6 119.90(16)
C9 C8 C7 120.12(17)
C9 C8 H8 119.9
C7 C8 H8 119.9
C8 C9 C10 120.3(2)
C8 C9 H9 119.9
C10 C9 H9 119.9
C11 C10 C9 119.77(19)
C11 C10 H10 120.1
C9 C10 H10 120.1
C12 C11 C10 120.31(19)
C12 C11 H11 119.8
C10 C11 H11 119.8
C11 C12 C7 120.2(2)
C11 C12 H12 119.9
C7 C12 H12 119.9
C5 C13 H13A 109.5
C5 C13 H13B 109.5
H13A C13 H13B 109.5
C5 C13 H13C 109.5
H13A C13 H13C 109.5
H13B C13 H13C 109.5
N4 C14 H14A 109.5
N4 C14 H14B 109.5
H14A C14 H14B 109.5
N4 C14 H14C 109.5
H14A C14 H14C 109.5
H14B C14 H14C 109.5
O16 C15 N3 122.00(12)
O16 C15 C17 123.63(12)
N3 C15 C17 114.37(11)
C18 C17 C15 112.82(12)
C18 C17 H17A 109
C15 C17 H17A 109
C18 C17 H17B 109
C15 C17 H17B 109
H17A C17 H17B 107.8
C17 C18 H18A 109.5
C17 C18 H18B 109.5
H18A C18 H18B 109.5
C17 C18 H18C 109.5
H18A C18 H18C 109.5
H18B C18 H18C 109.5

loop_
_geom_bond_atom_site_label_1
_geom_bond_atom_site_label_2
_geom_bond_distance
O1 C2 1.3588(18)
O1 C6 1.4675(17)
C2 O19 1.1950(17)
C2 N3 1.3976(17)
N3 C15 1.4199(18)
N3 N4 1.4249(14)
N4 C5 1.4705(18)
N4 C14 1.4770(19)
C5 C6 1.522(2)
C5 C13 1.5272(19)
C5 H5 0.98
C6 C7 1.508(2)
C6 H6 0.98
C7 C8 1.387(2)
C7 C12 1.391(2)
C8 C9 1.384(3)
C8 H8 0.93
C9 C10 1.384(3)
C9 H9 0.93
C10 C11 1.377(4)
C10 H10 0.93
C11 C12 1.382(3)
C11 H11 0.93
C12 H12 0.93
C13 H13A 0.96
C13 H13B 0.96
C13 H13C 0.96
C14 H14A 0.96
C14 H14B 0.96
C14 H14C 0.96
C15 O16 1.2039(16)
C15 C17 1.5094(19)
C17 C18 1.511(2)
C17 H17A 0.97
C17 H17B 0.97
C18 H18A 0.96
C18 H18B 0.96
C18 H18C 0.96

loop_
_cod_related_entry_id
_cod_related_entry_database
_cod_related_entry_code
1 ChemSpider 21176920
